data_2229522
loop_
_publ_author_name
'Necefo\(glu, Hacali'
'\"Ozbek, F\"ureya Elif'
'Akta\,s, Vedat'
'Tercan, Bar\?i\,s'
'H\"okelek, Tuncer'

_publ_section_title
;
 Bis(4-ethylbenzoato-\k<i>O</i>)bis(nicotinamide-\k<i>N</i>^1^)zinc(II)
;
_journal_coeditor_code SU2256
_journal_issue 3
_journal_name_full 'Acta Crystallographica Section E'
_journal_page_first m382
_journal_page_last m383
_journal_paper_doi 10.1107/S1600536811006830
_journal_volume 67
_journal_year 2011
_chemical_formula_iupac '[Zn (C9 H9 O2)2 (C6 H6 N2 O)2]'
_chemical_formula_moiety 'C30 H30 N4 O6 Zn'
_chemical_formula_sum 'C30 H30 N4 O6 Zn'
_chemical_formula_weight 607.97
_chemical_name_systematic
;
Bis(4-ethylbenzoato-\k<i>O</i>)bis(nicotinamide-\k<i>N</i>^1^)zinc(II)
;
_space_group_IT_number 14
_symmetry_cell_setting monoclinic
_symmetry_space_group_name_Hall '-P 2ybc'
_symmetry_space_group_name_H-M 'P 1 21/c 1'
_atom_sites_solution_hydrogens geom
_atom_sites_solution_primary direct
_atom_sites_solution_secondary difmap
_audit_creation_method SHELXL-97
_cell_angle_alpha 90.00
_cell_angle_beta 94.384(3)
_cell_angle_gamma 90.00
_cell_formula_units_Z 4
_cell_length_a 8.0601(2)
_cell_length_b 15.9736(3)
_cell_length_c 21.2568(3)
_cell_measurement_reflns_used 9453
_cell_measurement_temperature 100(2)
_cell_measurement_theta_max 28.32
_cell_measurement_theta_min 2.31
_cell_volume 2728.78(9)
_computing_cell_refinement 'SAINT (Bruker, 2007)'
_computing_data_collection 'APEX2 (Bruker, 2007)'
_computing_data_reduction 'SAINT (Bruker, 2007)'
_computing_molecular_graphics 'ORTEP-3 for Windows (Farrugia, 1997)'
_computing_publication_material 'WinGX (Farrugia, 1999) and PLATON (Spek, 2009)'
_computing_structure_refinement 'SHELXL97 (Sheldrick, 2008)'
_computing_structure_solution 'SHELXS97 (Sheldrick, 2008)'
_diffrn_ambient_temperature 100(2)
_diffrn_measured_fraction_theta_full 0.999
_diffrn_measured_fraction_theta_max 0.999
_diffrn_measurement_device_type 'Bruker Kappa APEXII CCD area-detector'
_diffrn_measurement_method '\f and \w'
_diffrn_radiation_monochromator graphite
_diffrn_radiation_source 'fine-focus sealed tube'
_diffrn_radiation_type MoK\a
_diffrn_radiation_wavelength 0.71073
_diffrn_reflns_av_R_equivalents 0.0451
_diffrn_reflns_av_sigmaI/netI 0.0414
_diffrn_reflns_limit_h_max 10
_diffrn_reflns_limit_h_min -10
_diffrn_reflns_limit_k_max 21
_diffrn_reflns_limit_k_min -18
_diffrn_reflns_limit_l_max 28
_diffrn_reflns_limit_l_min -25
_diffrn_reflns_number 26561
_diffrn_reflns_theta_full 28.33
_diffrn_reflns_theta_max 28.33
_diffrn_reflns_theta_min 1.92
_exptl_absorpt_coefficient_mu 0.952
_exptl_absorpt_correction_T_max 0.7630
_exptl_absorpt_correction_T_min 0.7517
_exptl_absorpt_correction_type multi-scan
_exptl_absorpt_process_details '(SADABS; Bruker, 2001)'
_exptl_crystal_colour colourless
_exptl_crystal_density_diffrn 1.480
_exptl_crystal_density_method 'not measured'
_exptl_crystal_description block
_exptl_crystal_F_000 1264
_exptl_crystal_size_max 0.31
_exptl_crystal_size_mid 0.30
_exptl_crystal_size_min 0.27
_refine_diff_density_max 0.329
_refine_diff_density_min -0.439
_refine_ls_extinction_method none
_refine_ls_goodness_of_fit_ref 1.030
_refine_ls_hydrogen_treatment mixed
_refine_ls_matrix_type full
_refine_ls_number_parameters 388
_refine_ls_number_reflns 6812
_refine_ls_number_restraints 0
_refine_ls_restrained_S_all 1.030
_refine_ls_R_factor_all 0.0407
_refine_ls_R_factor_gt 0.0317
_refine_ls_shift/su_max 0.002
_refine_ls_shift/su_mean 0.000
_refine_ls_structure_factor_coef Fsqd
_refine_ls_weighting_details 'calc w=1/[\s^2^(Fo^2^)+(0.0293P)^2^+1.6476P] where P=(Fo^2^+2Fc^2^)/3'
_refine_ls_weighting_scheme calc
_refine_ls_wR_factor_gt 0.0741
_refine_ls_wR_factor_ref 0.0782
_reflns_number_gt 5761
_reflns_number_total 6812
_reflns_threshold_expression I>2\s(I)
_cod_data_source_file su2256.cif
_cod_data_source_block I
_cod_original_sg_symbol_H-M 'P 21/c'
_cod_database_code 2229522
_cod_database_fobs_code 2229522

loop_
_symmetry_equiv_pos_as_xyz
'x, y, z'
'-x, y+1/2, -z+1/2'
'-x, -y, -z'
'x, -y-1/2, z-1/2'

loop_
_atom_site_type_symbol
_atom_site_label
_atom_site_fract_x
_atom_site_fract_y
_atom_site_fract_z
_atom_site_U_iso_or_equiv
_atom_site_adp_type
_atom_site_calc_flag
_atom_site_refinement_flags
_atom_site_occupancy
_atom_site_disorder_assembly
_atom_site_disorder_group
Zn Zn1 0.71491(2) 0.888748(11) 0.825485(9) 0.01161(6) Uani d . 1 . .
O O1 0.91423(14) 0.87417(7) 0.78163(6) 0.0171(2) Uani d . 1 . .
O O2 0.73308(14) 0.85419(8) 0.69894(6) 0.0209(3) Uani d . 1 . .
O O6 1.35846(16) 0.92561(8) 1.03534(6) 0.0241(3) Uani d . 1 . .
O O3 0.50224(14) 0.83456(7) 0.83563(6) 0.0172(2) Uani d . 1 . .
O O4 0.66060(14) 0.72104(8) 0.84067(6) 0.0187(3) Uani d . 1 . .
O O5 0.13462(14) 1.06652(8) 0.83268(6) 0.0199(3) Uani d . 1 . .
N N1 0.63168(16) 1.00911(8) 0.81069(6) 0.0120(3) Uani d . 1 . .
N N2 0.84101(17) 0.88825(8) 0.91441(7) 0.0133(3) Uani d . 1 . .
N N3 0.14554(18) 1.16536(9) 0.75686(7) 0.0168(3) Uani d . 1 . .
H H31 0.047(3) 1.1708(14) 0.7533(11) 0.030(6) Uiso d . 1 . .
H H32 0.203(3) 1.1909(14) 0.7303(11) 0.028(6) Uiso d . 1 . .
N N4 1.32842(19) 0.98657(10) 0.93949(7) 0.0185(3) Uani d . 1 . .
H H41 1.260(3) 1.0050(14) 0.9080(11) 0.028(6) Uiso d . 1 . .
H H42 1.421(3) 1.0104(14) 0.9461(11) 0.030(6) Uiso d . 1 . .
C C1 0.87746(19) 0.86154(10) 0.72266(8) 0.0136(3) Uani d . 1 . .
C C2 1.02295(19) 0.85648(10) 0.68257(8) 0.0130(3) Uani d . 1 . .
C C3 1.0005(2) 0.83375(10) 0.61948(8) 0.0164(3) Uani d . 1 . .
H H3 0.8932 0.8177 0.6020 0.020 Uiso calc R 1 . .
C C4 1.1337(2) 0.83427(11) 0.58184(8) 0.0192(3) Uani d . 1 . .
H H4 1.1173 0.8170 0.5391 0.023 Uiso calc R 1 . .
C C5 1.2923(2) 0.86004(10) 0.60619(9) 0.0189(3) Uani d . 1 . .
C C6 1.3143(2) 0.88062(10) 0.66957(8) 0.0178(3) Uani d . 1 . .
H H6 1.4216 0.8963 0.6873 0.021 Uiso calc R 1 . .
C C7 1.1815(2) 0.87866(10) 0.70766(8) 0.0148(3) Uani d . 1 . .
H H7 1.1992 0.8925 0.7511 0.018 Uiso calc R 1 . .
C C8 1.4347(2) 0.86644(12) 0.56405(10) 0.0290(4) Uani d . 1 . .
H H8A 1.4025 0.9057 0.5292 0.035 Uiso calc R 1 . .
H H8B 1.5321 0.8907 0.5888 0.035 Uiso calc R 1 . .
C C9 1.4854(3) 0.78609(14) 0.53652(14) 0.0498(7) Uani d . 1 . .
H H9A 1.5744 0.7963 0.5085 0.075 Uiso calc R 1 . .
H H9B 1.3897 0.7609 0.5124 0.075 Uiso calc R 1 . .
H H9C 1.5257 0.7480 0.5705 0.075 Uiso calc R 1 . .
C C10 0.52318(19) 0.75551(10) 0.84359(7) 0.0137(3) Uani d . 1 . .
C C11 0.37299(19) 0.70554(10) 0.85754(8) 0.0134(3) Uani d . 1 . .
C C12 0.22077(19) 0.74497(10) 0.86294(8) 0.0141(3) Uani d . 1 . .
H H12 0.2122 0.8039 0.8578 0.017 Uiso calc R 1 . .
C C13 0.0817(2) 0.69897(10) 0.87579(8) 0.0158(3) Uani d . 1 . .
H H13 -0.0207 0.7270 0.8802 0.019 Uiso calc R 1 . .
C C14 0.0898(2) 0.61218(10) 0.88240(8) 0.0156(3) Uani d . 1 . .
C C15 0.2425(2) 0.57307(10) 0.87673(9) 0.0193(3) Uani d . 1 . .
H H15 0.2506 0.5140 0.8810 0.023 Uiso calc R 1 . .
C C16 0.3833(2) 0.61926(10) 0.86493(9) 0.0184(3) Uani d . 1 . .
H H16 0.4868 0.5917 0.8619 0.022 Uiso calc R 1 . .
C C17 -0.0651(2) 0.56207(11) 0.89316(9) 0.0196(4) Uani d . 1 . .
H H17A -0.0353 0.5019 0.8950 0.024 Uiso calc R 1 . .
H H17B -0.1468 0.5701 0.8565 0.024 Uiso calc R 1 . .
C C18 -0.1475(2) 0.58478(12) 0.95274(9) 0.0268(4) Uani d . 1 . .
H H18A -0.2483 0.5511 0.9553 0.040 Uiso calc R 1 . .
H H18B -0.1770 0.6443 0.9517 0.040 Uiso calc R 1 . .
H H18C -0.0703 0.5736 0.9897 0.040 Uiso calc R 1 . .
C C19 0.73450(19) 1.07550(10) 0.80977(8) 0.0141(3) Uani d . 1 . .
H H19 0.8512 1.0661 0.8127 0.017 Uiso calc R 1 . .
C C20 0.6764(2) 1.15687(10) 0.80474(8) 0.0152(3) Uani d . 1 . .
H H20 0.7525 1.2023 0.8050 0.018 Uiso calc R 1 . .
C C21 0.50608(19) 1.17165(10) 0.79933(7) 0.0132(3) Uani d . 1 . .
H H21 0.4633 1.2270 0.7952 0.016 Uiso calc R 1 . .
C C22 0.39986(18) 1.10297(10) 0.80012(7) 0.0118(3) Uani d . 1 . .
C C23 0.46747(18) 1.02318(10) 0.80640(7) 0.0122(3) Uani d . 1 . .
H H23 0.3943 0.9767 0.8077 0.015 Uiso calc R 1 . .
C C24 0.21397(19) 1.11059(10) 0.79769(8) 0.0138(3) Uani d . 1 . .
C C25 0.7753(2) 0.85405(10) 0.96462(8) 0.0169(3) Uani d . 1 . .
H H25 0.6625 0.8362 0.9606 0.020 Uiso calc R 1 . .
C C26 0.8661(2) 0.84391(11) 1.02190(8) 0.0210(4) Uani d . 1 . .
H H26 0.8169 0.8187 1.0564 0.025 Uiso calc R 1 . .
C C27 1.0297(2) 0.87093(10) 1.02831(8) 0.0192(3) Uani d . 1 . .
H H27 1.0946 0.8639 1.0672 0.023 Uiso calc R 1 . .
C C28 1.0980(2) 0.90846(10) 0.97729(8) 0.0142(3) Uani d . 1 . .
C C29 0.9994(2) 0.91520(10) 0.92118(8) 0.0137(3) Uani d . 1 . .
H H29 1.0458 0.9400 0.8859 0.016 Uiso calc R 1 . .
C C30 1.2733(2) 0.94122(10) 0.98604(8) 0.0155(3) Uani d . 1 . .

loop_
_atom_site_aniso_label
_atom_site_aniso_U_11
_atom_site_aniso_U_22
_atom_site_aniso_U_33
_atom_site_aniso_U_12
_atom_site_aniso_U_13
_atom_site_aniso_U_23
Zn1 0.00833(9) 0.01253(10) 0.01407(10) 0.00004(6) 0.00148(6) 0.00079(7)
O1 0.0135(5) 0.0229(6) 0.0154(6) 0.0017(4) 0.0041(4) 0.0004(5)
O2 0.0100(5) 0.0268(7) 0.0258(7) -0.0015(5) 0.0014(5) -0.0005(5)
O6 0.0236(7) 0.0271(7) 0.0201(7) -0.0052(5) -0.0084(5) 0.0055(5)
O3 0.0125(5) 0.0151(6) 0.0243(7) -0.0024(4) 0.0033(5) 0.0017(5)
O4 0.0113(5) 0.0216(6) 0.0237(7) 0.0008(5) 0.0034(5) -0.0034(5)
O5 0.0098(5) 0.0289(7) 0.0211(6) -0.0008(5) 0.0016(5) 0.0101(5)
N1 0.0091(6) 0.0147(6) 0.0121(6) -0.0001(5) 0.0010(5) 0.0004(5)
N2 0.0139(6) 0.0112(6) 0.0151(7) 0.0005(5) 0.0024(5) -0.0002(5)
N3 0.0089(7) 0.0203(7) 0.0214(8) 0.0024(5) 0.0017(6) 0.0070(6)
N4 0.0127(7) 0.0249(8) 0.0173(8) -0.0021(6) -0.0033(6) 0.0027(6)
C1 0.0135(7) 0.0091(7) 0.0185(8) 0.0007(6) 0.0036(6) 0.0012(6)
C2 0.0117(7) 0.0115(7) 0.0161(8) 0.0008(6) 0.0028(6) 0.0012(6)
C3 0.0137(7) 0.0166(8) 0.0189(8) 0.0002(6) 0.0005(6) -0.0017(6)
C4 0.0238(9) 0.0188(8) 0.0154(8) 0.0030(7) 0.0047(7) -0.0017(7)
C5 0.0189(8) 0.0148(8) 0.0244(9) 0.0032(6) 0.0102(7) 0.0003(7)
C6 0.0115(7) 0.0169(8) 0.0252(9) 0.0003(6) 0.0035(6) -0.0001(7)
C7 0.0136(7) 0.0149(8) 0.0160(8) 0.0001(6) 0.0010(6) -0.0002(6)
C8 0.0267(10) 0.0268(10) 0.0360(12) -0.0003(8) 0.0190(8) -0.0021(8)
C9 0.0552(15) 0.0309(12) 0.0703(18) 0.0036(11) 0.0491(14) -0.0030(11)
C10 0.0114(7) 0.0171(8) 0.0125(8) -0.0016(6) 0.0016(6) -0.0020(6)
C11 0.0111(7) 0.0151(8) 0.0142(8) -0.0016(6) 0.0016(6) -0.0016(6)
C12 0.0132(7) 0.0116(7) 0.0178(8) 0.0000(6) 0.0021(6) -0.0010(6)
C13 0.0112(7) 0.0159(8) 0.0205(9) -0.0001(6) 0.0027(6) -0.0018(6)
C14 0.0153(8) 0.0156(8) 0.0161(8) -0.0035(6) 0.0019(6) -0.0010(6)
C15 0.0204(8) 0.0122(8) 0.0255(9) 0.0002(6) 0.0033(7) 0.0012(7)
C16 0.0126(7) 0.0174(8) 0.0253(9) 0.0032(6) 0.0028(6) -0.0004(7)
C17 0.0186(8) 0.0163(8) 0.0244(9) -0.0080(6) 0.0042(7) -0.0004(7)
C18 0.0251(9) 0.0271(10) 0.0292(10) -0.0082(8) 0.0091(8) 0.0000(8)
C19 0.0078(7) 0.0183(8) 0.0160(8) -0.0011(6) 0.0001(6) 0.0015(6)
C20 0.0121(7) 0.0155(8) 0.0180(8) -0.0040(6) 0.0011(6) 0.0003(6)
C21 0.0126(7) 0.0131(7) 0.0139(8) 0.0001(6) 0.0003(6) 0.0005(6)
C22 0.0085(7) 0.0157(8) 0.0113(7) -0.0008(6) 0.0006(5) 0.0004(6)
C23 0.0091(7) 0.0147(7) 0.0128(8) -0.0023(6) 0.0006(6) 0.0002(6)
C24 0.0102(7) 0.0157(8) 0.0155(8) -0.0003(6) 0.0005(6) -0.0018(6)
C25 0.0184(8) 0.0156(8) 0.0171(8) -0.0011(6) 0.0045(6) 0.0002(6)
C26 0.0274(9) 0.0199(9) 0.0163(9) -0.0031(7) 0.0046(7) 0.0033(7)
C27 0.0246(9) 0.0179(8) 0.0145(8) 0.0000(7) -0.0022(7) 0.0011(6)
C28 0.0165(8) 0.0110(7) 0.0150(8) 0.0019(6) 0.0009(6) -0.0012(6)
C29 0.0151(7) 0.0121(7) 0.0140(8) 0.0017(6) 0.0030(6) 0.0002(6)
C30 0.0165(8) 0.0144(8) 0.0152(8) 0.0020(6) -0.0012(6) -0.0029(6)

loop_
_atom_type_symbol
_atom_type_description
_atom_type_scat_dispersion_real
_atom_type_scat_dispersion_imag
_atom_type_scat_source
C C 0.0033 0.0016 'International Tables Vol C Tables 4.2.6.8 and 6.1.1.4'
H H 0.0000 0.0000 'International Tables Vol C Tables 4.2.6.8 and 6.1.1.4'
N N 0.0061 0.0033 'International Tables Vol C Tables 4.2.6.8 and 6.1.1.4'
O O 0.0106 0.0060 'International Tables Vol C Tables 4.2.6.8 and 6.1.1.4'
Zn Zn 0.2839 1.4301 'International Tables Vol C Tables 4.2.6.8 and 6.1.1.4'

loop_
_geom_angle_atom_site_label_1
_geom_angle_atom_site_label_2
_geom_angle_atom_site_label_3
_geom_angle_site_symmetry_1
_geom_angle_site_symmetry_3
_geom_angle
_geom_angle_publ_flag
O1 Zn1 O3 . . 140.48(5) ?
O1 Zn1 N1 . . 108.24(5) ?
O1 Zn1 N2 . . 94.11(5) ?
O3 Zn1 N1 . . 98.81(5) ?
O3 Zn1 N2 . . 105.74(5) ?
N1 Zn1 N2 . . 105.93(5) ?
C1 O1 Zn1 . . 110.62(10) ?
C10 O3 Zn1 . . 110.12(10) ?
C19 N1 Zn1 . . 123.05(10) ?
C23 N1 Zn1 . . 118.53(10) ?
C23 N1 C19 . . 118.23(14) ?
C25 N2 Zn1 . . 121.96(11) ?
C25 N2 C29 . . 118.31(14) ?
C29 N2 Zn1 . . 119.39(11) ?
C24 N3 H31 . . 119.8(17) ?
C24 N3 H32 . . 121.6(15) ?
H32 N3 H31 . . 118(2) ?
C30 N4 H41 . . 121.4(15) ?
C30 N4 H42 . . 117.8(16) ?
H41 N4 H42 . . 118(2) ?
O1 C1 C2 . . 115.52(14) ?
O2 C1 O1 . . 123.58(15) ?
O2 C1 C2 . . 120.90(15) ?
C3 C2 C1 . . 120.81(14) ?
C3 C2 C7 . . 118.99(15) ?
C7 C2 C1 . . 120.13(15) ?
C2 C3 H3 . . 119.8 ?
C4 C3 C2 . . 120.44(15) ?
C4 C3 H3 . . 119.8 ?
C3 C4 C5 . . 120.81(16) ?
C3 C4 H4 . . 119.6 ?
C5 C4 H4 . . 119.6 ?
C4 C5 C8 . . 120.82(17) ?
C6 C5 C4 . . 118.24(15) ?
C6 C5 C8 . . 120.93(16) ?
C5 C6 C7 . . 120.96(16) ?
C5 C6 H6 . . 119.5 ?
C7 C6 H6 . . 119.5 ?
C2 C7 H7 . . 119.8 ?
C6 C7 C2 . . 120.48(16) ?
C6 C7 H7 . . 119.8 ?
C5 C8 H8A . . 108.6 ?
C5 C8 H8B . . 108.6 ?
C9 C8 C5 . . 114.85(17) ?
C9 C8 H8A . . 108.6 ?
C9 C8 H8B . . 108.6 ?
H8A C8 H8B . . 107.5 ?
C8 C9 H9A . . 109.5 ?
C8 C9 H9B . . 109.5 ?
C8 C9 H9C . . 109.5 ?
H9A C9 H9B . . 109.5 ?
H9A C9 H9C . . 109.5 ?
H9B C9 H9C . . 109.5 ?
O3 C10 C11 . . 116.75(14) ?
O4 C10 O3 . . 122.55(15) ?
O4 C10 C11 . . 120.70(15) ?
C12 C11 C10 . . 120.39(14) ?
C16 C11 C10 . . 120.58(14) ?
C16 C11 C12 . . 119.03(15) ?
C11 C12 H12 . . 119.7 ?
C13 C12 C11 . . 120.53(15) ?
C13 C12 H12 . . 119.7 ?
C12 C13 C14 . . 121.02(15) ?
C12 C13 H13 . . 119.5 ?
C14 C13 H13 . . 119.5 ?
C13 C14 C17 . . 120.53(15) ?
C15 C14 C13 . . 118.14(15) ?
C15 C14 C17 . . 121.30(15) ?
C14 C15 H15 . . 119.5 ?
C16 C15 C14 . . 121.02(15) ?
C16 C15 H15 . . 119.5 ?
C11 C16 C15 . . 120.25(15) ?
C11 C16 H16 . . 119.9 ?
C15 C16 H16 . . 119.9 ?
C14 C17 C18 . . 114.69(15) ?
C14 C17 H17A . . 108.6 ?
C14 C17 H17B . . 108.6 ?
C18 C17 H17A . . 108.6 ?
C18 C17 H17B . . 108.6 ?
H17A C17 H17B . . 107.6 ?
C17 C18 H18A . . 109.5 ?
C17 C18 H18B . . 109.5 ?
C17 C18 H18C . . 109.5 ?
H18A C18 H18B . . 109.5 ?
H18A C18 H18C . . 109.5 ?
H18B C18 H18C . . 109.5 ?
N1 C19 C20 . . 122.43(14) ?
N1 C19 H19 . . 118.8 ?
C20 C19 H19 . . 118.8 ?
C19 C20 C21 . . 119.51(15) ?
C19 C20 H20 . . 120.2 ?
C21 C20 H20 . . 120.2 ?
C20 C21 C22 . . 118.03(15) ?
C20 C21 H21 . . 121.0 ?
C22 C21 H21 . . 121.0 ?
C21 C22 C24 . . 123.30(14) ?
C23 C22 C21 . . 119.15(14) ?
C23 C22 C24 . . 117.48(14) ?
N1 C23 C22 . . 122.64(14) ?
N1 C23 H23 . . 118.7 ?
C22 C23 H23 . . 118.7 ?
O5 C24 N3 . . 124.20(15) ?
O5 C24 C22 . . 119.60(14) ?
N3 C24 C22 . . 116.20(14) ?
N2 C25 C26 . . 122.23(16) ?
N2 C25 H25 . . 118.9 ?
C26 C25 H25 . . 118.9 ?
C25 C26 C27 . . 119.13(16) ?
C25 C26 H26 . . 120.4 ?
C27 C26 H26 . . 120.4 ?
C26 C27 C28 . . 119.27(16) ?
C26 C27 H27 . . 120.4 ?
C28 C27 H27 . . 120.4 ?
C27 C28 C30 . . 118.54(15) ?
C29 C28 C27 . . 118.02(15) ?
C29 C28 C30 . . 123.43(15) ?
N2 C29 C28 . . 123.00(15) ?
N2 C29 H29 . . 118.5 ?
C28 C29 H29 . . 118.5 ?
O6 C30 N4 . . 123.13(16) ?
O6 C30 C28 . . 119.41(15) ?
N4 C30 C28 . . 117.46(15) ?

loop_
_geom_bond_atom_site_label_1
_geom_bond_atom_site_label_2
_geom_bond_site_symmetry_2
_geom_bond_distance
_geom_bond_publ_flag
Zn1 O1 . 1.9321(12) ?
Zn1 O3 . 1.9470(11) ?
Zn1 N1 . 2.0525(13) ?
Zn1 N2 . 2.0767(14) ?
O1 C1 . 1.282(2) ?
O2 C1 . 1.2380(19) ?
O6 C30 . 1.233(2) ?
O3 C10 . 1.283(2) ?
O4 C10 . 1.2427(19) ?
O5 C24 . 1.237(2) ?
N1 C19 . 1.347(2) ?
N1 C23 . 1.3387(19) ?
N2 C25 . 1.343(2) ?
N2 C29 . 1.344(2) ?
N3 C24 . 1.323(2) ?
N3 H31 . 0.80(2) ?
N3 H32 . 0.86(2) ?
N4 C30 . 1.330(2) ?
N4 H41 . 0.88(2) ?
N4 H42 . 0.84(2) ?
C1 C2 . 1.504(2) ?
C2 C3 . 1.388(2) ?
C2 C7 . 1.393(2) ?
C3 C4 . 1.387(2) ?
C3 H3 . 0.9500 ?
C4 C5 . 1.404(2) ?
C4 H4 . 0.9500 ?
C5 C6 . 1.385(3) ?
C5 C8 . 1.512(2) ?
C6 C7 . 1.391(2) ?
C6 H6 . 0.9500 ?
C7 H7 . 0.9500 ?
C8 C9 . 1.481(3) ?
C8 H8A . 0.9900 ?
C8 H8B . 0.9900 ?
C9 H9A . 0.9800 ?
C9 H9B . 0.9800 ?
C9 H9C . 0.9800 ?
C10 C11 . 1.498(2) ?
C11 C12 . 1.392(2) ?
C11 C16 . 1.389(2) ?
C12 H12 . 0.9500 ?
C13 C12 . 1.385(2) ?
C13 H13 . 0.9500 ?
C14 C13 . 1.394(2) ?
C14 C17 . 1.515(2) ?
C15 C14 . 1.394(2) ?
C15 H15 . 0.9500 ?
C16 C15 . 1.392(2) ?
C16 H16 . 0.9500 ?
C17 C18 . 1.518(3) ?
C17 H17A . 0.9900 ?
C17 H17B . 0.9900 ?
C18 H18A . 0.9800 ?
C18 H18B . 0.9800 ?
C18 H18C . 0.9800 ?
C19 C20 . 1.383(2) ?
C19 H19 . 0.9500 ?
C20 C21 . 1.389(2) ?
C20 H20 . 0.9500 ?
C21 C22 . 1.392(2) ?
C21 H21 . 0.9500 ?
C22 C23 . 1.389(2) ?
C22 C24 . 1.500(2) ?
C23 H23 . 0.9500 ?
C25 C26 . 1.381(2) ?
C25 H25 . 0.9500 ?
C26 C27 . 1.385(3) ?
C26 H26 . 0.9500 ?
C27 C28 . 1.389(2) ?
C27 H27 . 0.9500 ?
C28 C29 . 1.386(2) ?
C28 C30 . 1.505(2) ?
C29 H29 . 0.9500 ?

loop_
_geom_hbond_atom_site_label_D
_geom_hbond_atom_site_label_H
_geom_hbond_atom_site_label_A
_geom_hbond_site_symmetry_A
_geom_hbond_distance_DH
_geom_hbond_distance_HA
_geom_hbond_distance_DA
_geom_hbond_angle_DHA
_geom_hbond_publ_flag
N3 H32 O4 2_656 0.86(2) 1.99(2) 2.833(2) 165(2) yes
N4 H41 O5 1_655 0.89(2) 2.07(2) 2.947(2) 169(2) yes
N4 H42 O6 3_877 0.84(2) 2.06(2) 2.901(2) 177(2) yes
C6 H6 O2 1_655 0.95 2.59 3.412(2) 145 yes
C19 H19 O5 1_655 0.95 2.29 3.2277(19) 168 yes
C21 H21 O2 2_656 0.95 2.58 3.497(2) 161 yes
C23 H23 O3 . 0.95 2.49 3.085(2) 121 yes
C29 H29 O5 1_655 0.95 2.45 3.299(2) 149 yes
C17 H17A Cg1 2_655 0.99 2.63 3.436(2) 139 yes
C20 H20 Cg1 2_545 0.95 2.77 3.603(2) 147 yes

loop_
_geom_torsion_atom_site_label_1
_geom_torsion_atom_site_label_2
_geom_torsion_atom_site_label_3
_geom_torsion_atom_site_label_4
_geom_torsion_site_symmetry_1
_geom_torsion_site_symmetry_2
_geom_torsion_site_symmetry_3
_geom_torsion_site_symmetry_4
_geom_torsion
_geom_torsion_publ_flag
O3 Zn1 O1 C1 . . . . 51.21(14) ?
N1 Zn1 O1 C1 . . . . -79.56(11) ?
N2 Zn1 O1 C1 . . . . 172.17(11) ?
O1 Zn1 O3 C10 . . . . 44.51(14) ?
N1 Zn1 O3 C10 . . . . 177.80(11) ?
N2 Zn1 O3 C10 . . . . -72.79(11) ?
O1 Zn1 N1 C19 . . . . -39.06(14) ?
O1 Zn1 N1 C23 . . . . 146.03(11) ?
O3 Zn1 N1 C19 . . . . 170.13(12) ?
O3 Zn1 N1 C23 . . . . -4.78(13) ?
N2 Zn1 N1 C19 . . . . 60.87(13) ?
N2 Zn1 N1 C23 . . . . -114.03(12) ?
O1 Zn1 N2 C25 . . . . -144.56(13) ?
O1 Zn1 N2 C29 . . . . 28.65(12) ?
O3 Zn1 N2 C25 . . . . 0.90(13) ?
O3 Zn1 N2 C29 . . . . 174.12(11) ?
N1 Zn1 N2 C25 . . . . 105.14(13) ?
N1 Zn1 N2 C29 . . . . -81.64(12) ?
Zn1 O1 C1 O2 . . . . -4.6(2) ?
Zn1 O1 C1 C2 . . . . 175.06(10) ?
Zn1 O3 C10 O4 . . . . -4.28(19) ?
Zn1 O3 C10 C11 . . . . 175.04(11) ?
Zn1 N1 C19 C20 . . . . -174.76(12) ?
C23 N1 C19 C20 . . . . 0.2(2) ?
Zn1 N1 C23 C22 . . . . 176.15(12) ?
C19 N1 C23 C22 . . . . 1.0(2) ?
Zn1 N2 C25 C26 . . . . 171.57(13) ?
C29 N2 C25 C26 . . . . -1.7(2) ?
Zn1 N2 C29 C28 . . . . -172.75(12) ?
C25 N2 C29 C28 . . . . 0.7(2) ?
O1 C1 C2 C3 . . . . 172.72(14) ?
O1 C1 C2 C7 . . . . -10.4(2) ?
O2 C1 C2 C3 . . . . -7.6(2) ?
O2 C1 C2 C7 . . . . 169.20(15) ?
C1 C2 C3 C4 . . . . 175.97(15) ?
C7 C2 C3 C4 . . . . -0.9(2) ?
C1 C2 C7 C6 . . . . -174.81(15) ?
C3 C2 C7 C6 . . . . 2.1(2) ?
C2 C3 C4 C5 . . . . -1.9(3) ?
C3 C4 C5 C6 . . . . 3.4(3) ?
C3 C4 C5 C8 . . . . -175.67(16) ?
C4 C5 C6 C7 . . . . -2.2(2) ?
C8 C5 C6 C7 . . . . 176.85(16) ?
C4 C5 C8 C9 . . . . -63.8(3) ?
C6 C5 C8 C9 . . . . 117.2(2) ?
C5 C6 C7 C2 . . . . -0.5(2) ?
O4 C10 C11 C16 . . . . -2.6(2) ?
O3 C10 C11 C16 . . . . 178.05(15) ?
O4 C10 C11 C12 . . . . 177.73(15) ?
O3 C10 C11 C12 . . . . -1.6(2) ?
C10 C11 C12 C13 . . . . 179.96(15) ?
C16 C11 C12 C13 . . . . 0.3(2) ?
C10 C11 C16 C15 . . . . -178.82(16) ?
C12 C11 C16 C15 . . . . 0.8(3) ?
C14 C13 C12 C11 . . . . -1.3(3) ?
C15 C14 C13 C12 . . . . 1.0(3) ?
C17 C14 C13 C12 . . . . -176.88(16) ?
C13 C14 C17 C18 . . . . -60.5(2) ?
C15 C14 C17 C18 . . . . 121.68(19) ?
C16 C15 C14 C13 . . . . 0.1(3) ?
C16 C15 C14 C17 . . . . 178.02(16) ?
C11 C16 C15 C14 . . . . -1.1(3) ?
N1 C19 C20 C21 . . . . -1.1(2) ?
C19 C20 C21 C22 . . . . 0.9(2) ?
C20 C21 C22 C23 . . . . 0.2(2) ?
C20 C21 C22 C24 . . . . 177.08(15) ?
C21 C22 C23 N1 . . . . -1.2(2) ?
C24 C22 C23 N1 . . . . -178.25(14) ?
C21 C22 C24 O5 . . . . -136.93(17) ?
C21 C22 C24 N3 . . . . 43.3(2) ?
C23 C22 C24 O5 . . . . 40.0(2) ?
C23 C22 C24 N3 . . . . -139.73(16) ?
N2 C25 C26 C27 . . . . 1.0(3) ?
C25 C26 C27 C28 . . . . 0.8(3) ?
C26 C27 C28 C29 . . . . -1.7(2) ?
C26 C27 C28 C30 . . . . 177.07(15) ?
C27 C28 C29 N2 . . . . 1.0(2) ?
C30 C28 C29 N2 . . . . -177.71(15) ?
C27 C28 C30 O6 . . . . 8.4(2) ?
C27 C28 C30 N4 . . . . -171.28(15) ?
C29 C28 C30 O6 . . . . -172.96(16) ?
C29 C28 C30 N4 . . . . 7.4(2) ?
